data_7709726
loop_
_publ_author_name
'You, Maolin'
'Nguyen, Giang Truong'
'Shao, Dong'
'Wang, Te'
'Chang, Xiaoyong'
'Ungur, Liviu'
'Zhang, Yuan-Zhu'

_publ_section_title
;
 Manipulating the spin crossover behaviour in a series of cyanide-bridged
 {FeIII2FeII2} molecular squares through NCE- co-ligands
;
_journal_name_full 'Dalton Transactions'
_journal_paper_doi 10.1039/D2DT00058J
_journal_year 2022
_chemical_formula_moiety 'C68 H68 B2 Fe4 N26 O2 P2 Se2'
_chemical_formula_sum 'C68 H68 B2 Fe4 N26 O2 P2 Se2'
_chemical_formula_weight 1746.36
_space_group_crystal_system orthorhombic
_space_group_IT_number 43
_space_group_name_Hall 'F 2 -2d'
_space_group_name_H-M_alt 'F d d 2'
_atom_sites_solution_hydrogens geom
_atom_sites_solution_primary iterative
_audit_creation_date 2022-03-02
_audit_creation_method
;
Olex2 1.3
(compiled 2020.11.12 svn.r5f609507 for OlexSys, GUI svn.r6408)
;
_audit_update_record
;
2022-03-02 deposited with the CCDC.	2022-03-07 downloaded from the CCDC.
;
_cell_angle_alpha 90
_cell_angle_beta 90
_cell_angle_gamma 90
_cell_formula_units_Z 8
_cell_length_a 29.79(3)
_cell_length_b 47.45(6)
_cell_length_c 13.324(17)
_cell_measurement_reflns_used 4152
_cell_measurement_temperature 300.0
_cell_measurement_theta_max 24.84
_cell_measurement_theta_min 2.59
_cell_volume 18834(4)
_computing_cell_refinement 'SAINT V8.38A (Bruker, 2018)'
_computing_data_collection 'Apex3 (Bruker, 2018)'
_computing_data_reduction 'SAINT V8.38A (Bruker, 2018)'
_computing_molecular_graphics 'Olex2 1.3 (Dolomanov et al., 2009)'
_computing_publication_material 'Olex2 1.3 (Dolomanov et al., 2009)'
_computing_structure_refinement 'SHELXL 2018/3 (Sheldrick, 2015)'
_computing_structure_solution 'olex2.solve 1.3 (Bourhis et al., 2015)'
_diffrn_ambient_temperature 300.0
_diffrn_measured_fraction_theta_full 0.987
_diffrn_measured_fraction_theta_max 0.987
_diffrn_measurement_device_type 'Bruker APEX-II CCD'
_diffrn_measurement_method '\f and \w scans'
_diffrn_radiation_type MoK\a
_diffrn_radiation_wavelength 0.71073
_diffrn_reflns_av_R_equivalents 0.1030
_diffrn_reflns_av_unetI/netI 0.1639
_diffrn_reflns_Laue_measured_fraction_full 0.987
_diffrn_reflns_Laue_measured_fraction_max 0.987
_diffrn_reflns_limit_h_max 34
_diffrn_reflns_limit_h_min -33
_diffrn_reflns_limit_k_max 47
_diffrn_reflns_limit_k_min -56
_diffrn_reflns_limit_l_max 14
_diffrn_reflns_limit_l_min -15
_diffrn_reflns_number 16388
_diffrn_reflns_point_group_measured_fraction_full 0.965
_diffrn_reflns_point_group_measured_fraction_max 0.965
_diffrn_reflns_theta_full 24.876
_diffrn_reflns_theta_max 24.876
_diffrn_reflns_theta_min 2.195
_diffrn_source_current 1.2
_diffrn_source_power 0.0576
_diffrn_source_voltage 48.0
_diffrn_standards_number 0
_exptl_absorpt_coefficient_mu 1.462
_exptl_absorpt_correction_type none
_exptl_crystal_colour Darkred
_exptl_crystal_density_diffrn 1.232
_exptl_crystal_description Block
_exptl_crystal_F_000 7088
_exptl_crystal_size_max 0.2
_exptl_crystal_size_mid 0.1
_exptl_crystal_size_min 0.03
_refine_diff_density_max 0.292
_refine_diff_density_min -0.338
_refine_diff_density_rms 0.054
_refine_ls_abs_structure_details
;
 Flack x determined using 1275 quotients [(I+)-(I-)]/[(I+)+(I-)]
 (Parsons, Flack and Wagner, Acta Cryst. B69 (2013) 249-259).
;
_refine_ls_abs_structure_Flack 0.06(2)
_refine_ls_extinction_method none
_refine_ls_goodness_of_fit_ref 0.912
_refine_ls_hydrogen_treatment constr
_refine_ls_matrix_type full
_refine_ls_number_parameters 484
_refine_ls_number_reflns 7902
_refine_ls_number_restraints 3
_refine_ls_restrained_S_all 0.912
_refine_ls_R_factor_all 0.1324
_refine_ls_R_factor_gt 0.0592
_refine_ls_shift/su_max 0.003
_refine_ls_shift/su_mean 0.000
_refine_ls_structure_factor_coef Fsqd
_refine_ls_weighting_details 'w=1/[\s^2^(Fo^2^)] where P=(Fo^2^+2Fc^2^)/3'
_refine_ls_weighting_scheme calc
_refine_ls_wR_factor_gt 0.1254
_refine_ls_wR_factor_ref 0.1596
_reflns_Friedel_coverage 0.868
_reflns_Friedel_fraction_full 0.942
_reflns_Friedel_fraction_max 0.942
_reflns_number_gt 4172
_reflns_number_total 7902
_reflns_threshold_expression 'I > 2\s(I)'
_cod_data_source_file d2dt00058j2.cif
_cod_data_source_block 300K_CCDC1
_cod_original_cell_volume 18832(40)
_cod_database_code 7709726
_shelx_shelxl_version_number 2018/3
_shelx_space_group_comment
;
The symmetry employed for this shelxl refinement is uniquely defined
by the following loop, which should always be used as a source of
symmetry information in preference to the above space-group names.
They are only intended as comments.
;
_olex2_refinement_description
;
1. Others
 Fixed Uiso: H11A(0.122) H11B(0.122) H11C(0.122) H17(0.119) H21A(0.117)
 H21B(0.117) H21C(0.117) H23(0.111) H25(0.121) H29(0.12) H34(0.143) H10(0.127)
 H20(0.119) H6(0.132) H12(0.162) H24(0.119) H1(0.1) H26(0.098) H14A(0.138)
 H14B(0.138) H14C(0.138) H28(0.143) H8A(0.232) H8B(0.232) H8C(0.232) H30(0.122)
 H16A(0.176) H16B(0.176) H16C(0.176) H31(0.107) H15(0.2) H33A(0.207)
 H33B(0.207) H33C(0.207)
 Fixed X: H11A(0.507094) H11B(0.499445) H11C(0.546389) H17(0.46179)
 H21A(0.668038) H21B(0.622349) H21C(0.66735) H23(0.721355) H25(0.707183)
 H29(0.673039) H34(0.793239) H10(0.769) H20(0.742178) H6(0.697832)
 H12(0.656534) H24(0.544472) H1(0.584271) H26(0.609305) H14A(0.442311)
 H14B(0.432865) H14C(0.473999) H28(0.530022) H8A(0.549792) H8B(0.598981)
 H8C(0.56209) H30(0.640741) H16A(0.553083) H16B(0.502251) H16C(0.532996)
 H31(0.537673) H15(0.587138) H33A(0.684765) H33B(0.697436) H33C(0.649579)
 Fixed Y: H11A(0.466187) H11B(0.466068) H11C(0.474484) H17(0.338592)
 H21A(0.456737) H21B(0.448787) H21C(0.435935) H23(0.601157) H25(0.396252)
 H29(0.486772) H34(0.477054) H10(0.509148) H20(0.463014) H6(0.638076)
 H12(0.543643) H24(0.509835) H1(0.353301) H26(0.589038) H14A(0.412966)
 H14B(0.386998) H14C(0.406692) H28(0.51676) H8A(0.360196) H8B(0.361979)
 H8C(0.345754) H30(0.63367) H16A(0.306984) H16B(0.301179) H16C(0.314367)
 H31(0.419149) H15(0.530033) H33A(0.35381) H33B(0.341899) H33C(0.33629)
 Fixed Z: H11A(0.786335) H11B(0.669931) H11C(0.713864) H17(0.368389)
 H21A(0.391835) H21B(0.340767) H21C(0.300435) H23(0.338472) H25(0.43053)
 H29(0.6069) H34(0.47257) H10(0.353268) H20(0.591734) H6(0.43869) H12(0.125472)
 H24(0.33508) H1(0.60498) H26(0.578148) H14A(0.365044) H14B(0.29543)
 H14C(0.273805) H28(0.168343) H8A(0.874211) H8B(0.832872) H8C(0.772024)
 H30(0.551011) H16A(0.466435) H16B(0.488814) H16C(0.571956) H31(0.866627)
 H15(0.059602) H33A(0.62033) H33B(0.514306) H33C(0.55899)
;
_smtbx_masks_void_probe_radius 1.2
_smtbx_masks_void_truncation_radius 1.2
_olex2_submission_special_instructions 'No special instructions were received'

loop_
_space_group_symop_operation_xyz
'x, y, z'
'-x, -y, z'
'x+1/4, -y+1/4, z+1/4'
'-x+1/4, y+1/4, z+1/4'
'x, y+1/2, z+1/2'
'-x, -y+1/2, z+1/2'
'x+1/4, -y+3/4, z+3/4'
'-x+1/4, y+3/4, z+3/4'
'x+1/2, y, z+1/2'
'-x+1/2, -y, z+1/2'
'x+3/4, -y+1/4, z+3/4'
'-x+3/4, y+1/4, z+3/4'
'x+1/2, y+1/2, z'
'-x+1/2, -y+1/2, z'
'x+3/4, -y+3/4, z+1/4'
'-x+3/4, y+3/4, z+1/4'

loop_
_atom_site_label
_atom_site_type_symbol
_atom_site_fract_x
_atom_site_fract_y
_atom_site_fract_z
_atom_site_U_iso_or_equiv
_atom_site_adp_type
_atom_site_occupancy
_atom_site_site_symmetry_order
_atom_site_calc_flag
_atom_site_refinement_flags_posn
_atom_site_refinement_flags_adp
_atom_site_refinement_flags_occupancy
_atom_site_disorder_assembly
_atom_site_disorder_group
Fe2 Fe 0.61210(4) 0.52756(3) 0.50137(12) 0.0521(4) Uani 1 1 d . . . . .
Fe1 Fe 0.54490(4) 0.42749(3) 0.48554(15) 0.0576(5) Uani 1 1 d . . . . .
Se1 Se 0.61755(7) 0.51335(6) 0.86732(16) 0.1512(10) Uani 1 1 d . . . . .
P1 P 0.69294(11) 0.54390(8) 0.3270(3) 0.0776(11) Uani 1 1 d . . . . .
N6 N 0.6072(3) 0.5249(2) 0.3354(8) 0.066(3) Uani 1 1 d . . . . .
N10 N 0.5446(3) 0.4182(2) 0.6302(9) 0.067(3) Uani 1 1 d . . . . .
N2 N 0.4509(3) 0.45356(18) 0.5011(8) 0.063(2) Uani 1 1 d . . . . .
N11 N 0.5358(3) 0.36652(19) 0.4998(10) 0.076(3) Uani 1 1 d . . . . .
N1 N 0.5852(3) 0.4870(2) 0.5101(8) 0.065(3) Uani 1 1 d . . . . .
N8 N 0.5174(3) 0.39006(19) 0.4541(9) 0.070(3) Uani 1 1 d . . . . .
O1 O 0.7277(3) 0.5503(2) 0.2493(9) 0.111(4) Uani 1 1 d . . . . .
N5 N 0.6797(3) 0.5103(2) 0.4871(9) 0.067(3) Uani 1 1 d . . . . .
N9 N 0.6059(3) 0.41025(19) 0.4733(9) 0.071(3) Uani 1 1 d . . . . .
N12 N 0.6133(3) 0.3854(2) 0.5203(10) 0.084(4) Uani 1 1 d . . . . .
C3 C 0.5447(4) 0.4371(3) 0.3444(12) 0.068(4) Uani 1 1 d . . . . .
N4 N 0.6458(3) 0.5687(2) 0.4751(8) 0.068(3) Uani 1 1 d . . . . .
N13 N 0.5572(3) 0.3916(2) 0.6606(10) 0.076(3) Uani 1 1 d . . . . .
C1 C 0.5691(3) 0.4644(2) 0.5055(9) 0.054(3) Uani 1 1 d . . . . .
C7 C 0.6465(4) 0.4176(3) 0.4298(11) 0.084(4) Uani 1 1 d . . . . .
C9 C 0.6407(4) 0.5325(3) 0.2728(11) 0.080(4) Uani 1 1 d . . . . .
C11 C 0.5208(4) 0.4625(3) 0.7224(10) 0.081(4) Uani 1 1 d . . . . .
H11A H 0.507094 0.466187 0.786335 0.122 Uiso 1 1 calc R U . . .
H11B H 0.499445 0.466068 0.669931 0.122 Uiso 1 1 calc R U . . .
H11C H 0.546389 0.474484 0.713864 0.122 Uiso 1 1 calc R U . . .
N3 N 0.5428(4) 0.4438(3) 0.2617(11) 0.096(4) Uani 1 1 d . . . . .
C13 C 0.4841(4) 0.3807(3) 0.3899(12) 0.078(4) Uani 1 1 d . . . . .
N7 N 0.6190(4) 0.5305(2) 0.6578(10) 0.077(3) Uani 1 1 d . . . . .
C4 C 0.6180(4) 0.5241(3) 0.7387(12) 0.066(3) Uani 1 1 d . . . . .
C17 C 0.4821(5) 0.3505(3) 0.4001(14) 0.100(6) Uani 1 1 d . . . . .
H17 H 0.461790 0.338592 0.368389 0.119 Uiso 1 1 calc R U . . .
C19 C 0.5154(4) 0.3426(3) 0.4646(13) 0.088(5) Uani 1 1 d . . . . .
C21 C 0.6515(4) 0.4419(3) 0.3594(10) 0.078(4) Uani 1 1 d . . . . .
H21A H 0.668038 0.456737 0.391835 0.117 Uiso 1 1 calc R U . . .
H21B H 0.622349 0.448787 0.340767 0.117 Uiso 1 1 calc R U . . .
H21C H 0.667350 0.435935 0.300435 0.117 Uiso 1 1 calc R U . . .
C23 C 0.6991(5) 0.5989(3) 0.3868(13) 0.092(4) Uani 1 1 d . . . . .
H23 H 0.721355 0.601157 0.338472 0.111 Uiso 1 1 calc R U . . .
C25 C 0.6773(4) 0.3965(3) 0.4509(13) 0.101(5) Uani 1 1 d . . . . .
H25 H 0.707183 0.396252 0.430530 0.121 Uiso 1 1 calc R U . . .
C27 C 0.7093(4) 0.5168(3) 0.4143(10) 0.071(4) Uani 1 1 d . . . . .
C29 C 0.6922(5) 0.4912(3) 0.5542(13) 0.100(5) Uani 1 1 d . . . . .
H29 H 0.673039 0.486772 0.606900 0.120 Uiso 1 1 calc R U . . .
C2 C 0.4874(3) 0.4441(2) 0.4954(10) 0.056(3) Uani 1 1 d . . . . .
C32 C 0.5352(4) 0.4324(3) 0.7181(13) 0.076(4) Uani 1 1 d . . . . .
C34 C 0.7646(5) 0.4848(4) 0.4752(17) 0.119(6) Uani 1 1 d . U . . .
H34 H 0.793239 0.477054 0.472570 0.143 Uiso 1 1 calc R U . . .
C18 C 0.6781(4) 0.5731(3) 0.4051(10) 0.073(4) Uani 1 1 d . . . . .
C10 C 0.7503(4) 0.5043(4) 0.4064(14) 0.106(6) Uani 1 1 d . U . . .
H10 H 0.769000 0.509148 0.353268 0.127 Uiso 1 1 calc R U . . .
C20 C 0.7349(5) 0.4773(3) 0.5468(12) 0.099(5) Uani 1 1 d . . . . .
H20 H 0.742178 0.463014 0.591734 0.119 Uiso 1 1 calc R U . . .
C6 C 0.6842(6) 0.6206(4) 0.4461(14) 0.110(6) Uani 1 1 d . . . . .
H6 H 0.697832 0.638076 0.438690 0.132 Uiso 1 1 calc R U . . .
C22 C 0.5560(4) 0.3886(4) 0.7593(16) 0.097(5) Uani 1 1 d . . . . .
C12 C 0.6340(6) 0.5365(5) 0.1664(14) 0.135(7) Uani 1 1 d . . . . .
H12 H 0.656534 0.543643 0.125472 0.162 Uiso 1 1 calc R U . . .
C24 C 0.5668(5) 0.5173(3) 0.2940(12) 0.099(5) Uani 1 1 d . U . . .
H24 H 0.544472 0.509835 0.335080 0.119 Uiso 1 1 calc R U . . .
C5 C 0.6567(4) 0.3764(3) 0.5061(15) 0.102(5) Uani 1 1 d . . . . .
B1 B 0.5746(5) 0.3713(3) 0.5761(14) 0.083(5) Uani 1 1 d . . . . .
H1 H 0.584271 0.353301 0.604980 0.100 Uiso 1 1 calc R U . . .
C26 C 0.6317(4) 0.5914(3) 0.5302(11) 0.082(4) Uani 1 1 d . . . . .
H26 H 0.609305 0.589038 0.578148 0.098 Uiso 1 1 calc R U . . .
C14 C 0.4559(4) 0.3984(3) 0.3255(11) 0.092(5) Uani 1 1 d . . . . .
H14A H 0.442311 0.412966 0.365044 0.138 Uiso 1 1 calc R U . . .
H14B H 0.432865 0.386998 0.295430 0.138 Uiso 1 1 calc R U . . .
H14C H 0.473999 0.406692 0.273805 0.138 Uiso 1 1 calc R U . . .
C28 C 0.5585(6) 0.5205(4) 0.1934(13) 0.119(6) Uani 1 1 d . U . . .
H28 H 0.530022 0.516760 0.168343 0.143 Uiso 1 1 calc R U . . .
C8 C 0.5678(6) 0.3617(4) 0.8147(16) 0.155(9) Uani 1 1 d . . . . .
H8A H 0.549792 0.360196 0.874211 0.232 Uiso 1 1 calc R U . . .
H8B H 0.598981 0.361979 0.832872 0.232 Uiso 1 1 calc R U . . .
H8C H 0.562090 0.345754 0.772024 0.232 Uiso 1 1 calc R U . . .
C30 C 0.6507(6) 0.6181(3) 0.5150(14) 0.102(5) Uani 1 1 d . . . . .
H30 H 0.640741 0.633670 0.551011 0.122 Uiso 1 1 calc R U . . .
C16 C 0.5270(5) 0.3137(3) 0.5012(16) 0.117(6) Uani 1 1 d . . . . .
H16A H 0.553083 0.306984 0.466435 0.176 Uiso 1 1 calc R U . . .
H16B H 0.502251 0.301179 0.488814 0.176 Uiso 1 1 calc R U . . .
H16C H 0.532996 0.314367 0.571956 0.176 Uiso 1 1 calc R U . . .
C31 C 0.5418(4) 0.4147(4) 0.7993(12) 0.089(5) Uani 1 1 d . . . . .
H31 H 0.537673 0.419149 0.866627 0.107 Uiso 1 1 calc R U . . .
C15 C 0.5924(7) 0.5292(6) 0.1283(16) 0.166(10) Uani 1 1 d . . . . .
H15 H 0.587138 0.530033 0.059602 0.200 Uiso 1 1 calc R U . . .
C33 C 0.6737(4) 0.3497(3) 0.5543(15) 0.138(8) Uani 1 1 d . . . . .
H33A H 0.684765 0.353810 0.620330 0.207 Uiso 1 1 calc R U . . .
H33B H 0.697436 0.341899 0.514306 0.207 Uiso 1 1 calc R U . . .
H33C H 0.649579 0.336290 0.558990 0.207 Uiso 1 1 calc R U . . .

loop_
_atom_site_aniso_label
_atom_site_aniso_U_11
_atom_site_aniso_U_22
_atom_site_aniso_U_33
_atom_site_aniso_U_23
_atom_site_aniso_U_13
_atom_site_aniso_U_12
Fe2 0.0421(7) 0.0483(8) 0.0657(11) -0.0025(9) 0.0050(8) -0.0001(7)
Fe1 0.0439(7) 0.0423(8) 0.0865(12) 0.0001(10) 0.0002(8) 0.0021(7)
Se1 0.1270(15) 0.237(3) 0.0894(14) 0.0372(16) -0.0124(12) -0.0426(17)
P1 0.0620(19) 0.074(2) 0.096(3) -0.009(2) 0.0174(19) -0.0173(17)
N6 0.054(6) 0.077(8) 0.069(8) -0.006(6) -0.002(5) -0.021(5)
N10 0.055(6) 0.056(6) 0.089(8) 0.012(6) -0.008(6) 0.002(5)
N2 0.058(5) 0.056(5) 0.073(7) 0.000(6) -0.011(6) -0.009(5)
N11 0.045(5) 0.053(6) 0.131(10) 0.017(7) -0.003(6) 0.005(4)
N1 0.044(5) 0.073(7) 0.079(7) -0.021(6) 0.005(5) -0.004(5)
N8 0.043(5) 0.048(6) 0.120(9) -0.006(6) 0.010(5) 0.008(4)
O1 0.081(5) 0.105(7) 0.148(9) -0.034(8) 0.070(6) -0.035(5)
N5 0.066(6) 0.060(6) 0.074(8) -0.005(6) -0.014(6) 0.008(5)
N9 0.046(5) 0.045(6) 0.121(10) 0.002(6) 0.008(6) 0.002(4)
N12 0.036(5) 0.069(7) 0.147(11) 0.005(7) 0.000(5) 0.012(5)
C3 0.064(8) 0.062(8) 0.076(11) -0.001(8) 0.002(7) -0.002(6)
N4 0.058(5) 0.057(6) 0.089(8) -0.019(6) -0.002(6) -0.002(4)
N13 0.056(6) 0.081(8) 0.091(10) 0.026(7) -0.006(6) 0.006(5)
C1 0.040(5) 0.047(6) 0.073(8) 0.006(7) 0.010(6) -0.007(5)
C7 0.058(8) 0.082(10) 0.110(12) -0.024(9) 0.018(7) -0.002(7)
C9 0.083(9) 0.076(9) 0.081(11) -0.015(8) 0.001(8) -0.023(7)
C11 0.067(7) 0.092(10) 0.085(11) -0.018(8) 0.007(7) -0.019(7)
N3 0.101(8) 0.090(9) 0.096(11) -0.007(9) -0.002(9) 0.002(7)
C13 0.057(7) 0.046(8) 0.130(13) -0.008(8) 0.004(8) -0.006(6)
N7 0.073(7) 0.082(9) 0.077(10) -0.011(7) 0.003(7) 0.005(6)
C4 0.060(7) 0.079(9) 0.058(9) 0.005(8) -0.005(7) -0.013(6)
C17 0.067(8) 0.049(8) 0.183(18) -0.016(10) 0.025(10) -0.024(7)
C19 0.053(7) 0.046(7) 0.166(16) 0.010(9) 0.014(8) -0.012(6)
C21 0.066(7) 0.079(9) 0.090(11) -0.007(8) 0.028(7) -0.006(7)
C23 0.099(10) 0.070(10) 0.108(12) -0.017(9) 0.006(9) -0.023(8)
C25 0.052(7) 0.082(10) 0.169(17) 0.003(10) 0.026(9) 0.007(7)
C27 0.070(8) 0.077(9) 0.067(9) -0.012(7) 0.012(7) 0.007(7)
C29 0.099(11) 0.081(11) 0.120(14) -0.028(11) 0.005(10) 0.010(9)
C2 0.052(6) 0.043(6) 0.072(8) 0.000(6) -0.002(6) 0.002(5)
C32 0.054(7) 0.074(10) 0.099(12) -0.009(10) -0.009(7) 0.001(6)
C34 0.054(8) 0.140(15) 0.163(19) -0.033(12) -0.006(10) 0.028(9)
C18 0.065(7) 0.069(9) 0.083(10) 0.003(8) 0.010(7) -0.009(6)
C10 0.056(8) 0.108(13) 0.154(18) -0.033(11) 0.007(9) 0.012(8)
C20 0.086(11) 0.109(13) 0.103(13) -0.001(10) -0.020(9) 0.027(9)
C6 0.121(13) 0.076(12) 0.133(16) -0.001(11) -0.023(12) -0.036(10)
C22 0.061(8) 0.105(13) 0.125(16) 0.026(12) -0.023(9) 0.009(8)
C12 0.120(13) 0.20(2) 0.085(14) -0.005(13) 0.028(11) -0.050(14)
C24 0.090(10) 0.128(14) 0.079(9) -0.031(10) -0.013(8) -0.044(10)
C5 0.061(8) 0.084(10) 0.161(16) -0.014(12) 0.007(10) 0.033(8)
B1 0.052(8) 0.060(9) 0.137(16) 0.015(11) -0.008(9) 0.014(7)
C26 0.087(9) 0.062(9) 0.095(11) -0.015(8) -0.004(8) 0.007(7)
C14 0.084(9) 0.064(9) 0.127(13) -0.019(9) -0.029(9) 0.014(7)
C28 0.114(12) 0.175(19) 0.070(9) -0.027(11) -0.003(11) -0.037(13)
C8 0.128(14) 0.148(18) 0.19(2) 0.102(17) -0.014(13) 0.010(13)
C30 0.117(12) 0.062(10) 0.126(15) -0.023(10) -0.018(11) -0.007(9)
C16 0.109(10) 0.046(8) 0.198(18) 0.007(11) 0.023(12) 0.014(7)
C31 0.051(7) 0.118(14) 0.099(12) 0.028(11) -0.002(7) -0.007(8)
C15 0.128(15) 0.28(3) 0.090(15) -0.052(17) 0.003(14) -0.037(18)
C33 0.053(8) 0.119(14) 0.24(2) 0.039(15) -0.011(10) 0.029(9)

loop_
_atom_type_symbol
_atom_type_description
_atom_type_scat_dispersion_real
_atom_type_scat_dispersion_imag
_atom_type_scat_source
C C 0.0033 0.0016 'International Tables Vol C Tables 4.2.6.8 and 6.1.1.4'
H H 0.0000 0.0000 'International Tables Vol C Tables 4.2.6.8 and 6.1.1.4'
B B 0.0013 0.0007 'International Tables Vol C Tables 4.2.6.8 and 6.1.1.4'
Fe Fe 0.3463 0.8444 'International Tables Vol C Tables 4.2.6.8 and 6.1.1.4'
N N 0.0061 0.0033 'International Tables Vol C Tables 4.2.6.8 and 6.1.1.4'
O O 0.0106 0.0060 'International Tables Vol C Tables 4.2.6.8 and 6.1.1.4'
P P 0.1023 0.0942 'International Tables Vol C Tables 4.2.6.8 and 6.1.1.4'
Se Se -0.0929 2.2259 'International Tables Vol C Tables 4.2.6.8 and 6.1.1.4'

loop_
_geom_angle_atom_site_label_1
_geom_angle_atom_site_label_2
_geom_angle_atom_site_label_3
_geom_angle
_geom_angle_site_symmetry_1
_geom_angle_site_symmetry_3
_geom_angle_publ_flag
N6 Fe2 N4 85.6(4) . . ?
N2 Fe2 N6 87.9(4) 2_665 . ?
N2 Fe2 N1 92.9(3) 2_665 . ?
N2 Fe2 N5 173.9(4) 2_665 . ?
N2 Fe2 N4 91.6(3) 2_665 . ?
N2 Fe2 N7 93.4(4) 2_665 . ?
N1 Fe2 N6 88.7(4) . . ?
N1 Fe2 N5 90.7(4) . . ?
N1 Fe2 N4 172.6(4) . . ?
N1 Fe2 N7 92.5(4) . . ?
N5 Fe2 N6 87.3(4) . . ?
N5 Fe2 N4 84.2(4) . . ?
N7 Fe2 N6 178.1(4) . . ?
N7 Fe2 N5 91.3(4) . . ?
N7 Fe2 N4 93.1(4) . . ?
N10 Fe1 N8 90.3(5) . . ?
N10 Fe1 N9 89.6(4) . . ?
N9 Fe1 N8 89.6(3) . . ?
C3 Fe1 N10 179.0(6) . . ?
C3 Fe1 N8 90.3(5) . . ?
C3 Fe1 N9 91.2(5) . . ?
C1 Fe1 N10 94.0(5) . . ?
C1 Fe1 N8 175.2(5) . . ?
C1 Fe1 N9 92.5(4) . . ?
C1 Fe1 C3 85.4(6) . . ?
C2 Fe1 N10 91.2(5) . . ?
C2 Fe1 N8 90.7(4) . . ?
C2 Fe1 N9 179.2(5) . . ?
C2 Fe1 C3 88.1(5) . . ?
C2 Fe1 C1 87.1(4) . . ?
O1 P1 C9 112.4(7) . . ?
O1 P1 C27 113.9(6) . . ?
O1 P1 C18 114.6(6) . . ?
C9 P1 C27 106.3(6) . . ?
C18 P1 C9 104.6(6) . . ?
C18 P1 C27 104.1(6) . . ?
C9 N6 Fe2 123.5(8) . . ?
C9 N6 C24 118.0(12) . . ?
C24 N6 Fe2 118.2(9) . . ?
N13 N10 Fe1 119.2(10) . . ?
C32 N10 Fe1 136.2(10) . . ?
C32 N10 N13 104.6(12) . . ?
C2 N2 Fe2 175.3(10) . 2_665 ?
N8 N11 B1 117.7(10) . . ?
C19 N11 N8 109.9(10) . . ?
C19 N11 B1 132.4(11) . . ?
C1 N1 Fe2 173.6(10) . . ?
N11 N8 Fe1 117.4(7) . . ?
C13 N8 Fe1 135.2(8) . . ?
C13 N8 N11 107.3(9) . . ?
C27 N5 Fe2 125.5(9) . . ?
C29 N5 Fe2 117.1(10) . . ?
C29 N5 C27 117.4(11) . . ?
N12 N9 Fe1 117.8(7) . . ?
N12 N9 C7 105.7(9) . . ?
C7 N9 Fe1 136.4(9) . . ?
N9 N12 C5 111.1(11) . . ?
N9 N12 B1 118.9(9) . . ?
C5 N12 B1 130.0(12) . . ?
N3 C3 Fe1 176.5(14) . . ?
C18 N4 Fe2 124.4(8) . . ?
C18 N4 C26 117.6(11) . . ?
C26 N4 Fe2 117.9(9) . . ?
N10 N13 B1 116.2(12) . . ?
C22 N13 N10 112.5(13) . . ?
C22 N13 B1 131.0(13) . . ?
N1 C1 Fe1 174.7(11) . . ?
N9 C7 C21 123.0(11) . . ?
N9 C7 C25 108.1(13) . . ?
C25 C7 C21 128.2(12) . . ?
N6 C9 P1 118.1(10) . . ?
N6 C9 C12 122.6(13) . . ?
C12 C9 P1 118.4(12) . . ?
H11A C11 H11B 109.5 . . ?
H11A C11 H11C 109.5 . . ?
H11B C11 H11C 109.5 . . ?
C32 C11 H11A 109.5 . . ?
C32 C11 H11B 109.5 . . ?
C32 C11 H11C 109.5 . . ?
N8 C13 C17 106.9(13) . . ?
N8 C13 C14 126.1(11) . . ?
C17 C13 C14 126.9(13) . . ?
C4 N7 Fe2 159.1(12) . . ?
N7 C4 Se1 178.7(14) . . ?
C13 C17 H17 126.1 . . ?
C19 C17 C13 107.7(12) . . ?
C19 C17 H17 126.1 . . ?
N11 C19 C16 123.0(14) . . ?
C17 C19 N11 108.0(11) . . ?
C17 C19 C16 128.8(13) . . ?
C7 C21 H21A 109.5 . . ?
C7 C21 H21B 109.5 . . ?
C7 C21 H21C 109.5 . . ?
H21A C21 H21B 109.5 . . ?
H21A C21 H21C 109.5 . . ?
H21B C21 H21C 109.5 . . ?
C18 C23 H23 122.9 . . ?
C6 C23 H23 122.9 . . ?
C6 C23 C18 114.3(15) . . ?
C7 C25 H25 125.7 . . ?
C5 C25 C7 108.6(12) . . ?
C5 C25 H25 125.7 . . ?
N5 C27 P1 116.9(9) . . ?
N5 C27 C10 122.8(14) . . ?
C10 C27 P1 120.3(13) . . ?
N5 C29 H29 119.5 . . ?
N5 C29 C20 121.1(15) . . ?
C20 C29 H29 119.5 . . ?
N2 C2 Fe1 177.7(9) . . ?
N10 C32 C11 123.9(14) . . ?
N10 C32 C31 109.9(13) . . ?
C31 C32 C11 126.2(15) . . ?
C10 C34 H34 121.7 . . ?
C20 C34 H34 121.7 . . ?
C20 C34 C10 116.6(14) . . ?
N4 C18 P1 117.0(9) . . ?
N4 C18 C23 125.1(13) . . ?
C23 C18 P1 117.8(11) . . ?
C27 C10 C34 121.4(17) . . ?
C27 C10 H10 119.3 . . ?
C34 C10 H10 119.3 . . ?
C29 C20 H20 119.7 . . ?
C34 C20 C29 120.5(16) . . ?
C34 C20 H20 119.7 . . ?
C23 C6 H6 117.9 . . ?
C30 C6 C23 124.2(16) . . ?
C30 C6 H6 117.9 . . ?
N13 C22 C8 124.6(18) . . ?
N13 C22 C31 106.7(14) . . ?
C31 C22 C8 128.7(19) . . ?
C9 C12 H12 121.6 . . ?
C15 C12 C9 116.9(16) . . ?
C15 C12 H12 121.6 . . ?
N6 C24 H24 119.3 . . ?
C28 C24 N6 121.4(15) . . ?
C28 C24 H24 119.3 . . ?
N12 C5 C33 121.1(15) . . ?
C25 C5 N12 106.5(13) . . ?
C25 C5 C33 132.3(12) . . ?
N11 B1 N13 108.3(10) . . ?
N11 B1 H1 110.5 . . ?
N12 B1 N11 107.9(13) . . ?
N12 B1 N13 109.2(11) . . ?
N12 B1 H1 110.5 . . ?
N13 B1 H1 110.5 . . ?
N4 C26 H26 119.7 . . ?
N4 C26 C30 120.6(14) . . ?
C30 C26 H26 119.7 . . ?
C13 C14 H14A 109.5 . . ?
C13 C14 H14B 109.5 . . ?
C13 C14 H14C 109.5 . . ?
H14A C14 H14B 109.5 . . ?
H14A C14 H14C 109.5 . . ?
H14B C14 H14C 109.5 . . ?
C24 C28 H28 119.6 . . ?
C24 C28 C15 120.8(18) . . ?
C15 C28 H28 119.6 . . ?
C22 C8 H8A 109.5 . . ?
C22 C8 H8B 109.5 . . ?
C22 C8 H8C 109.5 . . ?
H8A C8 H8B 109.5 . . ?
H8A C8 H8C 109.5 . . ?
H8B C8 H8C 109.5 . . ?
C6 C30 C26 118.1(15) . . ?
C6 C30 H30 120.9 . . ?
C26 C30 H30 120.9 . . ?
C19 C16 H16A 109.5 . . ?
C19 C16 H16B 109.5 . . ?
C19 C16 H16C 109.5 . . ?
H16A C16 H16B 109.5 . . ?
H16A C16 H16C 109.5 . . ?
H16B C16 H16C 109.5 . . ?
C32 C31 C22 106.2(15) . . ?
C32 C31 H31 126.9 . . ?
C22 C31 H31 126.9 . . ?
C12 C15 C28 119.6(19) . . ?
C12 C15 H15 120.2 . . ?
C28 C15 H15 120.2 . . ?
C5 C33 H33A 109.5 . . ?
C5 C33 H33B 109.5 . . ?
C5 C33 H33C 109.5 . . ?
H33A C33 H33B 109.5 . . ?
H33A C33 H33C 109.5 . . ?
H33B C33 H33C 109.5 . . ?

loop_
_geom_bond_atom_site_label_1
_geom_bond_atom_site_label_2
_geom_bond_distance
_geom_bond_site_symmetry_2
_geom_bond_publ_flag
Fe2 N6 2.219(11) . ?
Fe2 N2 2.079(9) 2_665 ?
Fe2 N1 2.088(10) . ?
Fe2 N5 2.183(10) . ?
Fe2 N4 2.221(10) . ?
Fe2 N7 2.099(14) . ?
Fe1 N10 1.977(12) . ?
Fe1 N8 2.000(10) . ?
Fe1 N9 1.999(8) . ?
Fe1 C3 1.936(16) . ?
Fe1 C1 1.912(11) . ?
Fe1 C2 1.889(11) . ?
Se1 C4 1.788(16) . ?
P1 O1 1.495(9) . ?
P1 C9 1.799(13) . ?
P1 C27 1.800(14) . ?
P1 C18 1.790(13) . ?
N6 C9 1.350(16) . ?
N6 C24 1.373(15) . ?
N10 N13 1.379(14) . ?
N10 C32 1.377(17) . ?
N2 C2 1.180(11) . ?
N11 N8 1.386(13) . ?
N11 C19 1.373(15) . ?
N11 B1 1.554(19) . ?
N1 C1 1.177(12) . ?
N8 C13 1.382(15) . ?
N5 C27 1.346(15) . ?
N5 C29 1.325(17) . ?
N9 N12 1.355(13) . ?
N9 C7 1.387(14) . ?
N12 C5 1.374(14) . ?
N12 B1 1.527(18) . ?
C3 N3 1.148(16) . ?
N4 C18 1.356(14) . ?
N4 C26 1.369(15) . ?
N13 C22 1.32(2) . ?
N13 B1 1.570(19) . ?
C7 C21 1.494(18) . ?
C7 C25 1.387(18) . ?
C9 C12 1.44(2) . ?
C11 H11A 0.9600 . ?
C11 H11B 0.9600 . ?
C11 H11C 0.9600 . ?
C11 C32 1.492(17) . ?
C13 C17 1.439(17) . ?
C13 C14 1.465(18) . ?
N7 C4 1.121(14) . ?
C17 H17 0.9300 . ?
C17 C19 1.36(2) . ?
C19 C16 1.495(17) . ?
C21 H21A 0.9600 . ?
C21 H21B 0.9600 . ?
C21 H21C 0.9600 . ?
C23 H23 0.9300 . ?
C23 C18 1.395(17) . ?
C23 C6 1.37(2) . ?
C25 H25 0.9300 . ?
C25 C5 1.35(2) . ?
C27 C10 1.361(17) . ?
C29 H29 0.9300 . ?
C29 C20 1.437(19) . ?
C32 C31 1.382(18) . ?
C34 H34 0.9300 . ?
C34 C10 1.37(2) . ?
C34 C20 1.35(2) . ?
C10 H10 0.9300 . ?
C20 H20 0.9300 . ?
C6 H6 0.9300 . ?
C6 C30 1.36(2) . ?
C22 C8 1.52(2) . ?
C22 C31 1.41(2) . ?
C12 H12 0.9300 . ?
C12 C15 1.38(2) . ?
C24 H24 0.9300 . ?
C24 C28 1.37(2) . ?
C5 C33 1.51(2) . ?
B1 H1 0.9800 . ?
C26 H26 0.9300 . ?
C26 C30 1.404(19) . ?
C14 H14A 0.9600 . ?
C14 H14B 0.9600 . ?
C14 H14C 0.9600 . ?
C28 H28 0.9300 . ?
C28 C15 1.39(2) . ?
C8 H8A 0.9600 . ?
C8 H8B 0.9600 . ?
C8 H8C 0.9600 . ?
C30 H30 0.9300 . ?
C16 H16A 0.9600 . ?
C16 H16B 0.9600 . ?
C16 H16C 0.9600 . ?
C31 H31 0.9300 . ?
C15 H15 0.9300 . ?
C33 H33A 0.9600 . ?
C33 H33B 0.9600 . ?
C33 H33C 0.9600 . ?

loop_
_geom_torsion_atom_site_label_1
_geom_torsion_atom_site_label_2
_geom_torsion_atom_site_label_3
_geom_torsion_atom_site_label_4
_geom_torsion
_geom_torsion_site_symmetry_1
_geom_torsion_site_symmetry_2
_geom_torsion_site_symmetry_3
_geom_torsion_site_symmetry_4
_geom_torsion_publ_flag
Fe2 N6 C9 P1 3.1(15) . . . . ?
Fe2 N6 C9 C12 -166.3(13) . . . . ?
Fe2 N6 C24 C28 167.1(14) . . . . ?
Fe2 N5 C27 P1 4.6(14) . . . . ?
Fe2 N5 C27 C10 -176.7(10) . . . . ?
Fe2 N5 C29 C20 175.7(10) . . . . ?
Fe2 N4 C18 P1 1.9(14) . . . . ?
Fe2 N4 C18 C23 179.1(11) . . . . ?
Fe2 N4 C26 C30 -178.1(10) . . . . ?
Fe1 N10 N13 C22 179.1(8) . . . . ?
Fe1 N10 N13 B1 4.6(12) . . . . ?
Fe1 N10 C32 C11 0.5(18) . . . . ?
Fe1 N10 C32 C31 -178.9(8) . . . . ?
Fe1 N8 C13 C17 177.0(9) . . . . ?
Fe1 N8 C13 C14 -4(2) . . . . ?
Fe1 N9 N12 C5 -179.2(10) . . . . ?
Fe1 N9 N12 B1 2.5(16) . . . . ?
Fe1 N9 C7 C21 -11(2) . . . . ?
Fe1 N9 C7 C25 178.0(11) . . . . ?
P1 C9 C12 C15 -176.1(16) . . . . ?
P1 C27 C10 C34 176.4(12) . . . . ?
N6 C9 C12 C15 -7(3) . . . . ?
N6 C24 C28 C15 6(3) . . . . ?
N10 N13 C22 C8 179.6(12) . . . . ?
N10 N13 C22 C31 -0.1(15) . . . . ?
N10 N13 B1 N11 -62.0(13) . . . . ?
N10 N13 B1 N12 55.2(14) . . . . ?
N10 C32 C31 C22 0.3(14) . . . . ?
N11 N8 C13 C17 1.5(14) . . . . ?
N11 N8 C13 C14 -179.6(13) . . . . ?
N8 N11 C19 C17 -3.2(16) . . . . ?
N8 N11 C19 C16 -178.4(13) . . . . ?
N8 N11 B1 N12 -60.9(14) . . . . ?
N8 N11 B1 N13 57.2(15) . . . . ?
N8 C13 C17 C19 -3.4(16) . . . . ?
O1 P1 C9 N6 177.1(10) . . . . ?
O1 P1 C9 C12 -13.1(15) . . . . ?
O1 P1 C27 N5 179.2(9) . . . . ?
O1 P1 C27 C10 0.5(14) . . . . ?
O1 P1 C18 N4 178.1(9) . . . . ?
O1 P1 C18 C23 0.7(14) . . . . ?
N5 C27 C10 C34 -2(2) . . . . ?
N5 C29 C20 C34 5(2) . . . . ?
N9 N12 C5 C25 1.6(19) . . . . ?
N9 N12 C5 C33 177.8(14) . . . . ?
N9 N12 B1 N11 57.7(15) . . . . ?
N9 N12 B1 N13 -59.8(16) . . . . ?
N9 C7 C25 C5 0.0(19) . . . . ?
N12 N9 C7 C21 171.9(13) . . . . ?
N12 N9 C7 C25 0.9(15) . . . . ?
N4 C26 C30 C6 -2(2) . . . . ?
N13 N10 C32 C11 179.0(10) . . . . ?
N13 N10 C32 C31 -0.3(12) . . . . ?
N13 C22 C31 C32 -0.1(15) . . . . ?
C7 N9 N12 C5 -1.5(16) . . . . ?
C7 N9 N12 B1 -179.7(12) . . . . ?
C7 C25 C5 N12 -1(2) . . . . ?
C7 C25 C5 C33 -176.6(18) . . . . ?
C9 P1 C27 N5 -56.5(11) . . . . ?
C9 P1 C27 C10 124.8(12) . . . . ?
C9 P1 C18 N4 54.6(11) . . . . ?
C9 P1 C18 C23 -122.8(12) . . . . ?
C9 N6 C24 C28 -8(2) . . . . ?
C9 C12 C15 C28 5(4) . . . . ?
C11 C32 C31 C22 -179.1(11) . . . . ?
C13 C17 C19 N11 4.0(17) . . . . ?
C13 C17 C19 C16 178.9(15) . . . . ?
C19 N11 N8 Fe1 -175.5(9) . . . . ?
C19 N11 N8 C13 1.0(13) . . . . ?
C19 N11 B1 N12 117.5(15) . . . . ?
C19 N11 B1 N13 -124.4(15) . . . . ?
C21 C7 C25 C5 -170.3(15) . . . . ?
C23 C6 C30 C26 3(3) . . . . ?
C27 P1 C9 N6 51.8(12) . . . . ?
C27 P1 C9 C12 -138.4(13) . . . . ?
C27 P1 C18 N4 -56.7(11) . . . . ?
C27 P1 C18 C23 125.9(11) . . . . ?
C27 N5 C29 C20 -2.5(19) . . . . ?
C29 N5 C27 P1 -177.3(9) . . . . ?
C29 N5 C27 C10 1.4(19) . . . . ?
C32 N10 N13 C22 0.2(13) . . . . ?
C32 N10 N13 B1 -174.3(10) . . . . ?
C18 P1 C9 N6 -58.0(12) . . . . ?
C18 P1 C9 C12 111.8(14) . . . . ?
C18 P1 C27 N5 53.6(11) . . . . ?
C18 P1 C27 C10 -125.1(12) . . . . ?
C18 N4 C26 C30 -0.8(18) . . . . ?
C18 C23 C6 C30 -2(2) . . . . ?
C10 C34 C20 C29 -5(2) . . . . ?
C20 C34 C10 C27 4(3) . . . . ?
C6 C23 C18 P1 176.7(12) . . . . ?
C6 C23 C18 N4 -1(2) . . . . ?
C22 N13 B1 N11 124.7(14) . . . . ?
C22 N13 B1 N12 -118.1(15) . . . . ?
C24 N6 C9 P1 177.5(10) . . . . ?
C24 N6 C9 C12 8(2) . . . . ?
C24 C28 C15 C12 -4(4) . . . . ?
C5 N12 B1 N11 -120.2(16) . . . . ?
C5 N12 B1 N13 122.3(16) . . . . ?
B1 N11 N8 Fe1 3.2(14) . . . . ?
B1 N11 N8 C13 179.7(11) . . . . ?
B1 N11 C19 C17 178.4(13) . . . . ?
B1 N11 C19 C16 3(2) . . . . ?
B1 N12 C5 C25 179.5(15) . . . . ?
B1 N12 C5 C33 -4(3) . . . . ?
B1 N13 C22 C8 -7(2) . . . . ?
B1 N13 C22 C31 173.4(11) . . . . ?
C26 N4 C18 P1 -175.2(9) . . . . ?
C26 N4 C18 C23 2.0(19) . . . . ?
C14 C13 C17 C19 177.7(14) . . . . ?
C8 C22 C31 C32 -179.8(14) . . . . ?

loop_
_smtbx_masks_void_nr
_smtbx_masks_void_average_x
_smtbx_masks_void_average_y
_smtbx_masks_void_average_z
_smtbx_masks_void_volume
_smtbx_masks_void_count_electrons
_smtbx_masks_void_content
1 -0.356 -0.509 -0.013 4800.7 481.0 '16 H6O3'
